data_1518322
loop_
_publ_author_name
'Mishra, Monika'
'Tiwari, Karishma'
'Singh, Ashish Kumar'
'Singh, Vinod P.'

_publ_section_title
;
 Versatile coordination behaviour of a multi-dentate Schiff base with
 manganese(II), copper(II) and zinc(II) ions and their corrosion
 inhibition study
;
_journal_name_full 'Inorganica Chimica Acta'
_journal_page_first 36
_journal_page_last 45
_journal_paper_doi 10.1016/j.ica.2014.10.026
_journal_volume 425
_journal_year 2015
_chemical_formula_moiety 'C16 H17 N3 O2'
_chemical_formula_sum 'C16 H17 N3 O2'
_chemical_formula_weight 283.33
_space_group_IT_number 61
_symmetry_cell_setting orthorhombic
_symmetry_Int_Tables_number 61
_symmetry_space_group_name_Hall '-P 2ac 2ab'
_symmetry_space_group_name_H-M 'P b c a'
_atom_sites_solution_hydrogens geom
_atom_sites_solution_primary direct
_atom_sites_solution_secondary difmap
_audit_creation_method SHELXL-97
_cell_angle_alpha 90.00
_cell_angle_beta 90.00
_cell_angle_gamma 90.00
_cell_formula_units_Z 8
_cell_length_a 11.4611(8)
_cell_length_b 8.8278(6)
_cell_length_c 28.757(2)
_cell_measurement_reflns_used 1236
_cell_measurement_temperature 293(2)
_cell_measurement_theta_max 28.9979
_cell_measurement_theta_min 2.9921
_cell_volume 2909.5(3)
_computing_structure_refinement 'SHELXL-97 (Sheldrick, 1997)'
_diffrn_ambient_temperature 293(2)
_diffrn_measured_fraction_theta_full 0.999
_diffrn_measured_fraction_theta_max 0.875
_diffrn_radiation_monochromator graphite
_diffrn_radiation_type MoK\a
_diffrn_radiation_wavelength 0.71073
_diffrn_reflns_av_R_equivalents 0.0390
_diffrn_reflns_av_sigmaI/netI 0.0606
_diffrn_reflns_limit_h_max 15
_diffrn_reflns_limit_h_min -8
_diffrn_reflns_limit_k_max 11
_diffrn_reflns_limit_k_min -11
_diffrn_reflns_limit_l_max 11
_diffrn_reflns_limit_l_min -36
_diffrn_reflns_number 8949
_diffrn_reflns_theta_full 25.00
_diffrn_reflns_theta_max 29.06
_diffrn_reflns_theta_min 3.00
_diffrn_source 'fine-focus sealed tube'
_exptl_absorpt_coefficient_mu 0.088
_exptl_absorpt_correction_type none
_exptl_crystal_colour yellow
_exptl_crystal_density_diffrn 1.294
_exptl_crystal_density_method 'not measured'
_exptl_crystal_description block
_exptl_crystal_F_000 1200
_exptl_crystal_size_max 0.22
_exptl_crystal_size_mid 0.21
_exptl_crystal_size_min 0.20
_refine_diff_density_max 0.204
_refine_diff_density_min -0.190
_refine_diff_density_rms 0.039
_refine_ls_extinction_coef 0.0037(7)
_refine_ls_extinction_expression Fc^*^=kFc[1+0.001xFc^2^\l^3^/sin(2\q)]^-1/4^
_refine_ls_extinction_method SHELXL
_refine_ls_goodness_of_fit_ref 1.026
_refine_ls_hydrogen_treatment riding
_refine_ls_matrix_type full
_refine_ls_number_parameters 193
_refine_ls_number_reflns 3884
_refine_ls_number_restraints 0
_refine_ls_restrained_S_all 1.026
_refine_ls_R_factor_all 0.1201
_refine_ls_R_factor_gt 0.0569
_refine_ls_shift/su_max 0.000
_refine_ls_shift/su_mean 0.000
_refine_ls_structure_factor_coef Fsqd
_refine_ls_weighting_details 'calc w=1/[\s^2^(Fo^2^)+(0.0479P)^2^+0.3731P] where P=(Fo^2^+2Fc^2^)/3'
_refine_ls_weighting_scheme calc
_refine_ls_wR_factor_gt 0.1140
_refine_ls_wR_factor_ref 0.1427
_reflns_number_gt 1872
_reflns_number_total 3884
_reflns_threshold_expression >2sigma(I)
_cod_data_source_file CIF.cif
_cod_data_source_block ligand
_cod_original_cell_volume 2909.6(4)
_cod_database_code 1518322

loop_
_symmetry_equiv_pos_as_xyz
'x, y, z'
'-x+1/2, -y, z+1/2'
'x+1/2, -y+1/2, -z'
'-x, y+1/2, -z+1/2'
'-x, -y, -z'
'x-1/2, y, -z-1/2'
'-x-1/2, y-1/2, z'
'x, -y-1/2, z-1/2'

loop_
_atom_site_label
_atom_site_type_symbol
_atom_site_fract_x
_atom_site_fract_y
_atom_site_fract_z
_atom_site_U_iso_or_equiv
_atom_site_adp_type
_atom_site_occupancy
_atom_site_symmetry_multiplicity
_atom_site_calc_flag
_atom_site_refinement_flags
O1 O 0.65764(12) 0.02390(16) 0.36235(6) 0.0526(5) Uani 1 1 d .
N2 N 0.80956(13) -0.13974(18) 0.36207(6) 0.0385(5) Uani 1 1 d .
H1 H 0.8395 -0.2240 0.3530 0.046 Uiso 1 1 calc R
N3 N 0.86984(13) -0.04102(18) 0.39014(6) 0.0381(4) Uani 1 1 d .
O2 O 0.85654(12) 0.20703(17) 0.43293(6) 0.0531(5) Uani 1 1 d .
H2 H 0.8323 0.1361 0.4173 0.080 Uiso 1 1 calc R
C7 C 0.69971(17) -0.0970(2) 0.34938(8) 0.0377(5) Uani 1 1 d .
C1 C 0.63650(17) -0.2058(2) 0.31945(8) 0.0400(5) Uani 1 1 d .
C9 C 1.02519(16) 0.0431(2) 0.43571(7) 0.0385(5) Uani 1 1 d .
C8 C 0.97137(16) -0.0747(2) 0.40646(8) 0.0387(5) Uani 1 1 d .
C10 C 0.96574(17) 0.1760(2) 0.44780(8) 0.0401(5) Uani 1 1 d .
C11 C 1.0184(2) 0.2838(3) 0.47581(9) 0.0522(6) Uani 1 1 d .
H11 H 0.9783 0.3723 0.4831 0.063 Uiso 1 1 calc R
C6 C 0.6953(2) -0.2952(2) 0.28743(8) 0.0509(6) Uani 1 1 d .
H7 H 0.7757 -0.2843 0.2844 0.061 Uiso 1 1 calc R
N1 N 0.44908(15) -0.1330(2) 0.35323(8) 0.0648(6) Uani 1 1 d .
H1A H 0.3747 -0.1450 0.3546 0.078 Uiso 1 1 calc R
H1B H 0.4825 -0.0658 0.3703 0.078 Uiso 1 1 calc R
C14 C 1.13761(18) 0.0263(3) 0.45378(9) 0.0551(7) Uani 1 1 d .
H14 H 1.1794 -0.0609 0.4466 0.066 Uiso 1 1 calc R
C2 C 0.51454(19) -0.2210(2) 0.32373(9) 0.0483(6) Uani 1 1 d .
C15 C 1.03444(19) -0.2210(2) 0.39718(9) 0.0552(7) Uani 1 1 d .
H15A H 0.9778 -0.3016 0.3932 0.066 Uiso 1 1 calc R
H15B H 1.0826 -0.2461 0.4238 0.066 Uiso 1 1 calc R
C13 C 1.18870(19) 0.1331(3) 0.48173(10) 0.0625(7) Uani 1 1 d .
H13 H 1.2638 0.1179 0.4930 0.075 Uiso 1 1 calc R
C12 C 1.1286(2) 0.2624(3) 0.49297(10) 0.0595(7) Uani 1 1 d .
H12 H 1.1626 0.3350 0.5121 0.071 Uiso 1 1 calc R
C3 C 0.4594(2) -0.3293(3) 0.29620(10) 0.0654(8) Uani 1 1 d .
H4 H 0.3792 -0.3428 0.2990 0.078 Uiso 1 1 calc R
C4 C 0.5195(3) -0.4159(3) 0.26533(11) 0.0794(9) Uani 1 1 d .
H5 H 0.4799 -0.4873 0.2475 0.095 Uiso 1 1 calc R
C5 C 0.6387(3) -0.3991(3) 0.26013(9) 0.0677(7) Uani 1 1 d .
H6 H 0.6796 -0.4570 0.2386 0.081 Uiso 1 1 calc R
C16 C 1.1104(3) -0.2115(4) 0.35434(13) 0.0985(11) Uani 1 1 d .
H16A H 1.0623 -0.1962 0.3274 0.148 Uiso 1 1 calc R
H16B H 1.1536 -0.3040 0.3509 0.148 Uiso 1 1 calc R
H16C H 1.1637 -0.1282 0.3575 0.148 Uiso 1 1 calc R

loop_
_atom_site_aniso_label
_atom_site_aniso_U_11
_atom_site_aniso_U_22
_atom_site_aniso_U_33
_atom_site_aniso_U_23
_atom_site_aniso_U_13
_atom_site_aniso_U_12
O1 0.0435(9) 0.0327(8) 0.0818(13) -0.0073(8) -0.0025(8) 0.0023(7)
N2 0.0369(9) 0.0320(9) 0.0464(12) -0.0077(8) -0.0024(8) 0.0010(8)
N3 0.0362(9) 0.0334(9) 0.0447(12) -0.0041(8) -0.0025(8) -0.0043(8)
O2 0.0484(9) 0.0486(9) 0.0624(12) -0.0134(8) -0.0072(8) 0.0098(7)
C7 0.0371(11) 0.0311(10) 0.0450(14) 0.0044(10) 0.0008(10) -0.0020(9)
C1 0.0428(12) 0.0354(11) 0.0418(13) 0.0069(10) -0.0109(10) -0.0034(10)
C9 0.0366(11) 0.0350(11) 0.0437(14) 0.0010(10) -0.0014(10) -0.0033(9)
C8 0.0358(11) 0.0353(11) 0.0448(14) -0.0005(10) 0.0014(10) -0.0018(9)
C10 0.0406(12) 0.0407(12) 0.0389(13) 0.0004(10) 0.0015(10) -0.0033(10)
C11 0.0579(14) 0.0434(13) 0.0554(16) -0.0090(12) 0.0010(12) -0.0038(11)
C6 0.0628(14) 0.0478(13) 0.0420(14) 0.0015(12) -0.0045(11) -0.0024(12)
N1 0.0362(10) 0.0690(14) 0.0893(18) -0.0026(13) -0.0049(11) -0.0002(10)
C14 0.0440(13) 0.0474(13) 0.0740(19) -0.0070(13) -0.0130(13) 0.0012(11)
C2 0.0452(13) 0.0459(13) 0.0536(16) 0.0123(12) -0.0145(12) -0.0033(11)
C15 0.0458(13) 0.0459(13) 0.0737(19) -0.0140(13) -0.0106(13) 0.0023(11)
C13 0.0461(13) 0.0613(16) 0.080(2) -0.0048(15) -0.0150(13) -0.0083(12)
C12 0.0631(15) 0.0541(15) 0.0614(18) -0.0057(13) -0.0059(14) -0.0196(13)
C3 0.0578(15) 0.0678(18) 0.071(2) 0.0031(16) -0.0233(15) -0.0170(13)
C4 0.097(2) 0.0713(19) 0.069(2) -0.0088(17) -0.0329(18) -0.0226(17)
C5 0.090(2) 0.0635(17) 0.0492(17) -0.0103(14) -0.0117(15) -0.0016(15)
C16 0.095(2) 0.098(3) 0.102(3) -0.022(2) 0.027(2) 0.0301(19)

loop_
_atom_type_symbol
_atom_type_description
_atom_type_scat_dispersion_real
_atom_type_scat_dispersion_imag
_atom_type_scat_source
C C 0.0033 0.0016 'International Tables Vol C Tables 4.2.6.8 and 6.1.1.4'
H H 0.0000 0.0000 'International Tables Vol C Tables 4.2.6.8 and 6.1.1.4'
O O 0.0106 0.0060 'International Tables Vol C Tables 4.2.6.8 and 6.1.1.4'
N N 0.0061 0.0033 'International Tables Vol C Tables 4.2.6.8 and 6.1.1.4'

loop_
_geom_angle_atom_site_label_1
_geom_angle_atom_site_label_2
_geom_angle_atom_site_label_3
_geom_angle
C7 N2 N3 116.47(16)
C7 N2 H1 121.8
N3 N2 H1 121.8
C8 N3 N2 121.40(16)
C10 O2 H2 109.5
O1 C7 N2 121.41(19)
O1 C7 C1 123.25(18)
N2 C7 C1 115.34(17)
C6 C1 C2 119.1(2)
C6 C1 C7 121.16(18)
C2 C1 C7 119.8(2)
C14 C9 C10 116.44(19)
C14 C9 C8 121.57(19)
C10 C9 C8 121.98(17)
N3 C8 C9 115.00(17)
N3 C8 C15 124.57(19)
C9 C8 C15 120.42(17)
O2 C10 C11 116.68(19)
O2 C10 C9 122.81(18)
C11 C10 C9 120.51(19)
C12 C11 C10 121.1(2)
C12 C11 H11 119.4
C10 C11 H11 119.4
C5 C6 C1 122.0(2)
C5 C6 H7 119.0
C1 C6 H7 119.0
C2 N1 H1A 120.0
C2 N1 H1B 120.0
H1A N1 H1B 120.0
C13 C14 C9 122.6(2)
C13 C14 H14 118.7
C9 C14 H14 118.7
N1 C2 C3 119.4(2)
N1 C2 C1 122.8(2)
C3 C2 C1 117.7(2)
C8 C15 C16 112.0(2)
C8 C15 H15A 109.2
C16 C15 H15A 109.2
C8 C15 H15B 109.2
C16 C15 H15B 109.2
H15A C15 H15B 107.9
C14 C13 C12 119.8(2)
C14 C13 H13 120.1
C12 C13 H13 120.1
C11 C12 C13 119.6(2)
C11 C12 H12 120.2
C13 C12 H12 120.2
C4 C3 C2 121.8(2)
C4 C3 H4 119.1
C2 C3 H4 119.1
C3 C4 C5 120.7(3)
C3 C4 H5 119.6
C5 C4 H5 119.6
C6 C5 C4 118.6(3)
C6 C5 H6 120.7
C4 C5 H6 120.7
C15 C16 H16A 109.5
C15 C16 H16B 109.5
H16A C16 H16B 109.5
C15 C16 H16C 109.5
H16A C16 H16C 109.5
H16B C16 H16C 109.5

loop_
_geom_bond_atom_site_label_1
_geom_bond_atom_site_label_2
_geom_bond_distance
O1 C7 1.229(2)
N2 C7 1.364(2)
N2 N3 1.374(2)
N2 H1 0.8600
N3 C8 1.290(2)
O2 C10 1.351(2)
O2 H2 0.8200
C7 C1 1.479(3)
C1 C6 1.388(3)
C1 C2 1.410(3)
C9 C14 1.397(3)
C9 C10 1.401(3)
C9 C8 1.473(3)
C8 C15 1.504(3)
C10 C11 1.386(3)
C11 C12 1.369(3)
C11 H11 0.9300
C6 C5 1.371(3)
C6 H7 0.9300
N1 C2 1.373(3)
N1 H1A 0.8600
N1 H1B 0.8600
C14 C13 1.370(3)
C14 H14 0.9300
C2 C3 1.394(3)
C15 C16 1.511(4)
C15 H15A 0.9700
C15 H15B 0.9700
C13 C12 1.372(3)
C13 H13 0.9300
C12 H12 0.9300
C3 C4 1.359(4)
C3 H4 0.9300
C4 C5 1.383(4)
C4 H5 0.9300
C5 H6 0.9300
C16 H16A 0.9600
C16 H16B 0.9600
C16 H16C 0.9600

loop_
_geom_torsion_atom_site_label_1
_geom_torsion_atom_site_label_2
_geom_torsion_atom_site_label_3
_geom_torsion_atom_site_label_4
_geom_torsion
C7 N2 N3 C8 175.64(19)
N3 N2 C7 O1 0.3(3)
N3 N2 C7 C1 -179.57(17)
O1 C7 C1 C6 147.3(2)
N2 C7 C1 C6 -32.8(3)
O1 C7 C1 C2 -33.5(3)
N2 C7 C1 C2 146.36(19)
N2 N3 C8 C9 179.58(17)
N2 N3 C8 C15 0.0(3)
C14 C9 C8 N3 -176.5(2)
C10 C9 C8 N3 5.0(3)
C14 C9 C8 C15 3.1(3)
C10 C9 C8 C15 -175.4(2)
C14 C9 C10 O2 -179.8(2)
C8 C9 C10 O2 -1.3(3)
C14 C9 C10 C11 0.7(3)
C8 C9 C10 C11 179.3(2)
O2 C10 C11 C12 179.4(2)
C9 C10 C11 C12 -1.1(3)
C2 C1 C6 C5 -0.7(3)
C7 C1 C6 C5 178.5(2)
C10 C9 C14 C13 -0.3(4)
C8 C9 C14 C13 -178.8(2)
C6 C1 C2 N1 -177.4(2)
C7 C1 C2 N1 3.4(3)
C6 C1 C2 C3 1.8(3)
C7 C1 C2 C3 -177.4(2)
N3 C8 C15 C16 89.9(3)
C9 C8 C15 C16 -89.7(3)
C9 C14 C13 C12 0.2(4)
C10 C11 C12 C13 1.0(4)
C14 C13 C12 C11 -0.5(4)
N1 C2 C3 C4 177.8(2)
C1 C2 C3 C4 -1.5(4)
C2 C3 C4 C5 -0.1(4)
C1 C6 C5 C4 -0.9(4)
C3 C4 C5 C6 1.2(4)
